data_7061221
loop_
_publ_author_name
'Costa, Let\'icia D.'
'Guieu, Samuel'
'Faustino, Maria do Amparo F.'
'Tom\'e, Augusto C.'

_publ_section_title
;
 Straightforward synthesis of thiazolo[5,4-c]isoquinolines from
 dithiooxamide and 2-halobenzaldehydes
;
_journal_issue 8
_journal_name_full 'New Journal of Chemistry'
_journal_page_first 3602
_journal_page_last 3615
_journal_paper_doi 10.1039/D1NJ05536D
_journal_volume 46
_journal_year 2022
_chemical_formula_moiety 'C16 H7 Cl3 N2 S'
_chemical_formula_sum 'C16 H7 Cl3 N2 S'
_chemical_formula_weight 365.65
_chemical_name_systematic 6-chloro-2-(2,6-dichlorophenyl)thiazolo[5,4-c]isoquinoline
_space_group_crystal_system monoclinic
_space_group_IT_number 14
_space_group_name_Hall '-P 2ybc'
_space_group_name_H-M_alt 'P 1 21/c 1'
_atom_sites_solution_hydrogens geom
_atom_sites_solution_primary direct
_atom_sites_solution_secondary difmap
_audit_creation_method SHELXL-2018/3
_audit_update_record
;
2021-07-29 deposited with the CCDC.	2022-01-20 downloaded from the CCDC.
;
_cell_angle_alpha 90
_cell_angle_beta 96.323(2)
_cell_angle_gamma 90
_cell_formula_units_Z 4
_cell_length_a 7.2602(4)
_cell_length_b 15.8141(8)
_cell_length_c 13.1144(7)
_cell_measurement_reflns_used 8361
_cell_measurement_temperature 150(2)
_cell_measurement_theta_max 28.28
_cell_measurement_theta_min 3.01
_cell_volume 1496.55(14)
_computing_cell_refinement 'Bruker SAINT'
_computing_data_collection 'Bruker APEX2'
_computing_data_reduction 'Bruker SAINT'
_computing_molecular_graphics 'Bruker SHELXTL'
_computing_publication_material 'Bruker SHELXTL'
_computing_structure_refinement 'SHELXL-2018/3 (Sheldrick, 2018)'
_computing_structure_solution 'SHELXS-97 (Sheldrick 2008)'
_diffrn_ambient_temperature 150(2)
_diffrn_measured_fraction_theta_full 0.998
_diffrn_measured_fraction_theta_max 0.987
_diffrn_measurement_device_type 'Bruker APEX-II CCD'
_diffrn_measurement_method '\f and \w scans'
_diffrn_radiation_type MoK\a
_diffrn_radiation_wavelength 0.71073
_diffrn_reflns_av_R_equivalents 0.0679
_diffrn_reflns_av_unetI/netI 0.0458
_diffrn_reflns_Laue_measured_fraction_full 0.998
_diffrn_reflns_Laue_measured_fraction_max 0.987
_diffrn_reflns_limit_h_max 9
_diffrn_reflns_limit_h_min -9
_diffrn_reflns_limit_k_max 21
_diffrn_reflns_limit_k_min -21
_diffrn_reflns_limit_l_max 17
_diffrn_reflns_limit_l_min -17
_diffrn_reflns_number 20157
_diffrn_reflns_point_group_measured_fraction_full 0.998
_diffrn_reflns_point_group_measured_fraction_max 0.987
_diffrn_reflns_theta_full 25.242
_diffrn_reflns_theta_max 28.359
_diffrn_reflns_theta_min 2.576
_exptl_absorpt_coefficient_mu 0.747
_exptl_absorpt_correction_type none
_exptl_crystal_colour colourless
_exptl_crystal_density_diffrn 1.623
_exptl_crystal_description flake
_exptl_crystal_F_000 736
_exptl_crystal_recrystallization_method 'Re-crystallisation from solvent'
_exptl_crystal_size_max 0.300
_exptl_crystal_size_mid 0.200
_exptl_crystal_size_min 0.050
_exptl_transmission_factor_max 0.7457
_exptl_transmission_factor_min 0.6228
_refine_diff_density_max 0.358
_refine_diff_density_min -0.445
_refine_diff_density_rms 0.111
_refine_ls_extinction_method none
_refine_ls_goodness_of_fit_ref 1.091
_refine_ls_hydrogen_treatment constr
_refine_ls_matrix_type full
_refine_ls_number_parameters 199
_refine_ls_number_reflns 3693
_refine_ls_number_restraints 0
_refine_ls_restrained_S_all 1.091
_refine_ls_R_factor_all 0.0765
_refine_ls_R_factor_gt 0.0511
_refine_ls_shift/su_max 0.001
_refine_ls_shift/su_mean 0.000
_refine_ls_structure_factor_coef Fsqd
_refine_ls_weighting_details 'w=1/[\s^2^(Fo^2^)+(0.0273P)^2^+2.0285P] where P=(Fo^2^+2Fc^2^)/3'
_refine_ls_weighting_scheme calc
_refine_ls_wR_factor_gt 0.1062
_refine_ls_wR_factor_ref 0.1227
_reflns_Friedel_coverage 0.000
_reflns_number_gt 2769
_reflns_number_total 3693
_reflns_threshold_expression 'I > 2\s(I)'
_cod_data_source_file d1nj05536d2.cif
_cod_data_source_block shelx_CCDC2
_cod_depositor_comments 'Adding full bibliography for 7061219--7061230.cif.'
_cod_original_sg_symbol_H-M 'P 21/c'
_cod_database_code 7061221
_shelx_shelxl_version_number 2018/3
_shelx_space_group_comment
;
The symmetry employed for this shelxl refinement is uniquely defined
by the following loop, which should always be used as a source of
symmetry information in preference to the above space-group names.
They are only intended as comments.
;
_shelx_estimated_absorpt_t_min 0.807
_shelx_estimated_absorpt_t_max 0.964

loop_
_space_group_symop_operation_xyz
'x, y, z'
'-x, y+1/2, -z+1/2'
'-x, -y, -z'
'x, -y-1/2, z-1/2'

loop_
_atom_site_label
_atom_site_type_symbol
_atom_site_fract_x
_atom_site_fract_y
_atom_site_fract_z
_atom_site_U_iso_or_equiv
_atom_site_adp_type
_atom_site_occupancy
_atom_site_site_symmetry_order
_atom_site_calc_flag
_atom_site_refinement_flags_posn
_atom_site_refinement_flags_adp
_atom_site_refinement_flags_occupancy
_atom_site_disorder_assembly
_atom_site_disorder_group
Cl1 Cl 0.07199(12) 0.55126(7) 0.27228(6) 0.0606(3) Uani 1 1 d . . . . .
Cl2 Cl 0.78398(11) 0.70584(6) 0.84393(6) 0.0511(2) Uani 1 1 d . . . . .
Cl3 Cl 0.17176(11) 0.56535(5) 0.97177(6) 0.0492(2) Uani 1 1 d . . . . .
S1 S 0.29242(11) 0.72482(5) 0.75526(6) 0.04172(19) Uani 1 1 d . . . . .
N1 N 0.3945(3) 0.56768(14) 0.75004(15) 0.0298(5) Uani 1 1 d . . . . .
C1 C 0.6543(5) 0.6358(2) 1.1179(2) 0.0453(7) Uani 1 1 d . . . . .
H1 H 0.712049 0.635733 1.186532 0.054 Uiso 1 1 calc R U . . .
C2 C 0.4775(4) 0.60432(19) 1.0976(2) 0.0411(7) Uani 1 1 d . . . . .
H8 H 0.413542 0.582822 1.151477 0.049 Uiso 1 1 calc R U . . .
C3 C 0.3942(4) 0.60446(17) 0.9975(2) 0.0332(6) Uani 1 1 d . . . . .
C4 C 0.4856(4) 0.63508(16) 0.91659(19) 0.0311(5) Uani 1 1 d . . . . .
C5 C 0.3966(4) 0.63358(16) 0.80934(19) 0.0313(5) Uani 1 1 d . . . . .
C6 C 0.3055(3) 0.58733(17) 0.65426(18) 0.0291(5) Uani 1 1 d . . . . .
C7 C 0.2805(3) 0.53080(17) 0.56993(18) 0.0293(5) Uani 1 1 d . . . . .
C8 C 0.3378(4) 0.44652(18) 0.5749(2) 0.0351(6) Uani 1 1 d . . . . .
H4 H 0.394244 0.423473 0.637623 0.042 Uiso 1 1 calc R U . . .
C9 C 0.3119(4) 0.3972(2) 0.4883(2) 0.0444(7) Uani 1 1 d . . . . .
H5 H 0.350772 0.339842 0.491459 0.053 Uiso 1 1 calc R U . . .
C10 C 0.2284(4) 0.4307(2) 0.3948(2) 0.0459(8) Uani 1 1 d . . . . .
H2 H 0.211921 0.395918 0.335421 0.055 Uiso 1 1 calc R U . . .
C11 C 0.2432(4) 0.66953(17) 0.6413(2) 0.0334(6) Uani 1 1 d . . . . .
N2 N 0.1571(3) 0.70367(16) 0.55409(18) 0.0414(6) Uani 1 1 d . . . . .
C13 C 0.1361(4) 0.6520(2) 0.4752(2) 0.0402(7) Uani 1 1 d . . . . .
H6 H 0.077753 0.673735 0.412271 0.048 Uiso 1 1 calc R U . . .
C14 C 0.1938(4) 0.56587(19) 0.47665(19) 0.0344(6) Uani 1 1 d . . . . .
C15 C 0.1716(4) 0.5122(2) 0.3896(2) 0.0397(7) Uani 1 1 d . . . . .
C16 C 0.6631(4) 0.66663(17) 0.9410(2) 0.0341(6) Uani 1 1 d . . . . .
C17 C 0.7503(4) 0.66755(19) 1.0407(2) 0.0403(6) Uani 1 1 d . . . . .
H7 H 0.872304 0.689322 1.055538 0.048 Uiso 1 1 calc R U . . .

loop_
_atom_site_aniso_label
_atom_site_aniso_U_11
_atom_site_aniso_U_22
_atom_site_aniso_U_33
_atom_site_aniso_U_23
_atom_site_aniso_U_13
_atom_site_aniso_U_12
Cl1 0.0530(5) 0.0995(7) 0.0273(3) 0.0029(4) -0.0042(3) -0.0124(5)
Cl2 0.0492(4) 0.0664(5) 0.0387(4) -0.0055(3) 0.0099(3) -0.0211(4)
Cl3 0.0402(4) 0.0566(5) 0.0517(4) 0.0001(4) 0.0094(3) -0.0114(4)
S1 0.0532(5) 0.0314(4) 0.0393(4) -0.0019(3) -0.0004(3) 0.0056(3)
N1 0.0305(11) 0.0316(11) 0.0268(10) 0.0002(8) 0.0007(8) -0.0012(9)
C1 0.0532(18) 0.0517(18) 0.0291(14) -0.0010(12) -0.0041(12) 0.0066(15)
C2 0.0498(17) 0.0439(16) 0.0308(13) 0.0026(12) 0.0089(12) 0.0052(14)
C3 0.0346(14) 0.0307(13) 0.0350(13) -0.0002(11) 0.0066(11) -0.0005(12)
C4 0.0359(14) 0.0276(12) 0.0294(12) -0.0041(10) 0.0020(10) 0.0015(11)
C5 0.0319(13) 0.0309(13) 0.0310(12) -0.0001(10) 0.0030(10) -0.0040(11)
C6 0.0261(12) 0.0351(13) 0.0259(11) 0.0016(10) 0.0017(9) -0.0021(11)
C7 0.0244(12) 0.0369(14) 0.0268(12) -0.0004(10) 0.0032(9) -0.0057(11)
C8 0.0353(14) 0.0393(15) 0.0308(13) -0.0010(11) 0.0038(11) -0.0062(12)
C9 0.0446(17) 0.0447(17) 0.0451(16) -0.0102(13) 0.0100(13) -0.0085(14)
C10 0.0393(16) 0.065(2) 0.0350(14) -0.0148(14) 0.0092(12) -0.0165(15)
C11 0.0321(14) 0.0340(14) 0.0337(13) 0.0032(11) 0.0016(10) 0.0004(12)
N2 0.0413(13) 0.0438(14) 0.0378(13) 0.0066(10) -0.0012(10) 0.0053(11)
C13 0.0319(14) 0.0538(18) 0.0339(14) 0.0102(13) -0.0008(11) -0.0007(13)
C14 0.0250(12) 0.0502(17) 0.0282(12) 0.0013(11) 0.0039(10) -0.0080(12)
C15 0.0291(13) 0.063(2) 0.0272(12) -0.0033(12) 0.0035(10) -0.0119(14)
C16 0.0373(14) 0.0337(14) 0.0315(13) -0.0038(11) 0.0047(11) -0.0042(12)
C17 0.0373(15) 0.0443(16) 0.0374(14) -0.0058(12) -0.0043(11) 0.0002(13)

loop_
_atom_type_symbol
_atom_type_description
_atom_type_scat_dispersion_real
_atom_type_scat_dispersion_imag
_atom_type_scat_source
C C 0.0033 0.0016 'International Tables Vol C Tables 4.2.6.8 and 6.1.1.4'
H H 0.0000 0.0000 'International Tables Vol C Tables 4.2.6.8 and 6.1.1.4'
N N 0.0061 0.0033 'International Tables Vol C Tables 4.2.6.8 and 6.1.1.4'
S S 0.1246 0.1234 'International Tables Vol C Tables 4.2.6.8 and 6.1.1.4'
Cl Cl 0.1484 0.1585 'International Tables Vol C Tables 4.2.6.8 and 6.1.1.4'

loop_
_geom_angle_atom_site_label_1
_geom_angle_atom_site_label_2
_geom_angle_atom_site_label_3
_geom_angle
_geom_angle_site_symmetry_1
_geom_angle_site_symmetry_3
_geom_angle_publ_flag
C11 S1 C5 88.41(13) . . ?
C5 N1 C6 109.7(2) . . ?
C2 C1 C17 121.6(3) . . ?
C2 C1 H1 119.2 . . ?
C17 C1 H1 119.2 . . ?
C1 C2 C3 119.0(3) . . ?
C1 C2 H8 120.5 . . ?
C3 C2 H8 120.5 . . ?
C2 C3 C4 121.7(3) . . ?
C2 C3 Cl3 119.1(2) . . ?
C4 C3 Cl3 119.1(2) . . ?
C16 C4 C3 117.1(2) . . ?
C16 C4 C5 121.5(2) . . ?
C3 C4 C5 121.4(2) . . ?
N1 C5 C4 123.8(2) . . ?
N1 C5 S1 116.39(19) . . ?
C4 C5 S1 119.81(19) . . ?
C11 C6 N1 115.9(2) . . ?
C11 C6 C7 119.0(2) . . ?
N1 C6 C7 125.0(2) . . ?
C8 C7 C6 123.6(2) . . ?
C8 C7 C14 120.9(2) . . ?
C6 C7 C14 115.5(2) . . ?
C9 C8 C7 119.4(3) . . ?
C9 C8 H4 120.3 . . ?
C7 C8 H4 120.3 . . ?
C8 C9 C10 120.9(3) . . ?
C8 C9 H5 119.6 . . ?
C10 C9 H5 119.6 . . ?
C15 C10 C9 120.1(3) . . ?
C15 C10 H2 120.0 . . ?
C9 C10 H2 120.0 . . ?
N2 C11 C6 126.5(3) . . ?
N2 C11 S1 124.0(2) . . ?
C6 C11 S1 109.57(19) . . ?
C13 N2 C11 114.8(2) . . ?
N2 C13 C14 125.2(3) . . ?
N2 C13 H6 117.4 . . ?
C14 C13 H6 117.4 . . ?
C15 C14 C13 123.7(3) . . ?
C15 C14 C7 117.3(3) . . ?
C13 C14 C7 119.0(2) . . ?
C10 C15 C14 121.5(3) . . ?
C10 C15 Cl1 118.5(2) . . ?
C14 C15 Cl1 120.0(3) . . ?
C4 C16 C17 122.5(3) . . ?
C4 C16 Cl2 119.4(2) . . ?
C17 C16 Cl2 118.1(2) . . ?
C1 C17 C16 118.1(3) . . ?
C1 C17 H7 121.0 . . ?
C16 C17 H7 121.0 . . ?

loop_
_geom_bond_atom_site_label_1
_geom_bond_atom_site_label_2
_geom_bond_distance
_geom_bond_site_symmetry_2
_geom_bond_publ_flag
Cl1 C15 1.739(3) . ?
Cl2 C16 1.738(3) . ?
Cl3 C3 1.727(3) . ?
S1 C11 1.735(3) . ?
S1 C5 1.743(3) . ?
N1 C5 1.299(3) . ?
N1 C6 1.383(3) . ?
C1 C2 1.376(4) . ?
C1 C17 1.385(4) . ?
C1 H1 0.9500 . ?
C2 C3 1.383(4) . ?
C2 H8 0.9500 . ?
C3 C4 1.399(4) . ?
C4 C16 1.386(4) . ?
C4 C5 1.482(3) . ?
C6 C11 1.381(4) . ?
C6 C7 1.418(3) . ?
C7 C8 1.396(4) . ?
C7 C14 1.425(4) . ?
C8 C9 1.373(4) . ?
C8 H4 0.9500 . ?
C9 C10 1.410(5) . ?
C9 H5 0.9500 . ?
C10 C15 1.354(5) . ?
C10 H2 0.9500 . ?
C11 N2 1.354(3) . ?
N2 C13 1.314(4) . ?
C13 C14 1.424(4) . ?
C13 H6 0.9500 . ?
C14 C15 1.417(4) . ?
C16 C17 1.389(4) . ?
C17 H7 0.9500 . ?

loop_
_geom_hbond_atom_site_label_D
_geom_hbond_atom_site_label_H
_geom_hbond_atom_site_label_A
_geom_hbond_distance_DH
_geom_hbond_distance_HA
_geom_hbond_distance_DA
_geom_hbond_angle_DHA
_geom_hbond_site_symmetry_A
_geom_hbond_publ_flag
C10 H2 Cl2 0.95 2.85 3.796(3) 172.1 3_666 yes
C10 H2 Cl2 0.95 2.85 3.796(3) 172.1 3_666 yes
C13 H6 Cl2 0.95 2.93 3.686(3) 137.9 4_475 yes
C17 H7 N2 0.95 2.67 3.576(4) 158.8 4_676 yes

loop_
_geom_torsion_atom_site_label_1
_geom_torsion_atom_site_label_2
_geom_torsion_atom_site_label_3
_geom_torsion_atom_site_label_4
_geom_torsion
_geom_torsion_site_symmetry_1
_geom_torsion_site_symmetry_2
_geom_torsion_site_symmetry_3
_geom_torsion_site_symmetry_4
_geom_torsion_publ_flag
C17 C1 C2 C3 0.1(5) . . . . ?
C1 C2 C3 C4 0.5(4) . . . . ?
C1 C2 C3 Cl3 -179.8(2) . . . . ?
C2 C3 C4 C16 -0.9(4) . . . . ?
Cl3 C3 C4 C16 179.4(2) . . . . ?
C2 C3 C4 C5 178.9(3) . . . . ?
Cl3 C3 C4 C5 -0.8(4) . . . . ?
C6 N1 C5 C4 -178.4(2) . . . . ?
C6 N1 C5 S1 -0.1(3) . . . . ?
C16 C4 C5 N1 97.0(3) . . . . ?
C3 C4 C5 N1 -82.9(3) . . . . ?
C16 C4 C5 S1 -81.2(3) . . . . ?
C3 C4 C5 S1 99.0(3) . . . . ?
C11 S1 C5 N1 -0.7(2) . . . . ?
C11 S1 C5 C4 177.7(2) . . . . ?
C5 N1 C6 C11 1.2(3) . . . . ?
C5 N1 C6 C7 178.9(2) . . . . ?
C11 C6 C7 C8 -179.9(2) . . . . ?
N1 C6 C7 C8 2.4(4) . . . . ?
C11 C6 C7 C14 1.1(3) . . . . ?
N1 C6 C7 C14 -176.6(2) . . . . ?
C6 C7 C8 C9 -178.3(3) . . . . ?
C14 C7 C8 C9 0.7(4) . . . . ?
C7 C8 C9 C10 0.0(4) . . . . ?
C8 C9 C10 C15 -0.3(4) . . . . ?
N1 C6 C11 N2 178.2(3) . . . . ?
C7 C6 C11 N2 0.3(4) . . . . ?
N1 C6 C11 S1 -1.7(3) . . . . ?
C7 C6 C11 S1 -179.56(19) . . . . ?
C5 S1 C11 N2 -178.6(3) . . . . ?
C5 S1 C11 C6 1.2(2) . . . . ?
C6 C11 N2 C13 -1.3(4) . . . . ?
S1 C11 N2 C13 178.5(2) . . . . ?
C11 N2 C13 C14 0.8(4) . . . . ?
N2 C13 C14 C15 -179.0(3) . . . . ?
N2 C13 C14 C7 0.5(4) . . . . ?
C8 C7 C14 C15 -1.0(4) . . . . ?
C6 C7 C14 C15 178.0(2) . . . . ?
C8 C7 C14 C13 179.5(2) . . . . ?
C6 C7 C14 C13 -1.5(3) . . . . ?
C9 C10 C15 C14 0.0(4) . . . . ?
C9 C10 C15 Cl1 179.2(2) . . . . ?
C13 C14 C15 C10 -179.8(3) . . . . ?
C7 C14 C15 C10 0.7(4) . . . . ?
C13 C14 C15 Cl1 1.0(4) . . . . ?
C7 C14 C15 Cl1 -178.48(19) . . . . ?
C3 C4 C16 C17 0.8(4) . . . . ?
C5 C4 C16 C17 -179.0(3) . . . . ?
C3 C4 C16 Cl2 -179.9(2) . . . . ?
C5 C4 C16 Cl2 0.3(4) . . . . ?
C2 C1 C17 C16 -0.2(5) . . . . ?
C4 C16 C17 C1 -0.2(4) . . . . ?
Cl2 C16 C17 C1 -179.6(2) . . . . ?
